data_4077580
loop_
_publ_author_name
'Tayebani, Maryam'
'Conoci, Sabrina'
'Feghali, Khalil'
'Gambarotta, Sandro'
'Yap, Glenn P. A.'

_publ_section_title
;
 Tri- and Tetravalent and Mixed-Valence Niobium Complexes Supported by a
 Tripodal Tripyrrolylmethane Trianion
;
_journal_issue 22
_journal_name_full Organometallics
_journal_page_first 4568
_journal_paper_doi 10.1021/om000501t
_journal_volume 19
_journal_year 2000
_chemical_formula_sum 'C58 H84 Li2 N6 Nb O8'
_chemical_formula_weight 1100.10
_chemical_name_systematic
; 
 ? 
;
_space_group_IT_number 2
_symmetry_cell_setting triclinic
_symmetry_space_group_name_Hall '-P 1'
_symmetry_space_group_name_H-M 'P -1'
_atom_sites_solution_hydrogens geom
_atom_sites_solution_primary direct
_atom_sites_solution_secondary difmap
_audit_creation_method SHELXL-97
_cell_angle_alpha 117.166(3)
_cell_angle_beta 90.288(4)
_cell_angle_gamma 96.559(4)
_cell_formula_units_Z 1
_cell_length_a 10.562(2)
_cell_length_b 12.247(3)
_cell_length_c 12.799(3)
_cell_measurement_reflns_used 'reflections from 60 data frames'
_cell_measurement_temperature 203(2)
_cell_measurement_theta_max 28.29
_cell_measurement_theta_min 1.47
_cell_volume 1460.2(6)
_computing_cell_refinement 'Bruker SMART'
_computing_data_collection 'Bruker SMART'
_computing_data_reduction 'Bruker SHELXTL'
_computing_molecular_graphics 'Bruker SHELXTL'
_computing_publication_material 'Bruker SHELXTL'
_computing_structure_refinement 'SHELXL-97 (Sheldrick, 1997)'
_computing_structure_solution 'SHELXS-97 (Sheldrick, 1990)'
_diffrn_ambient_temperature 203(2)
_diffrn_measured_fraction_theta_full 0.991
_diffrn_measured_fraction_theta_max 0.991
_diffrn_measurement_device_type 'CCD area detector'
_diffrn_measurement_method 'phi and omega scans'
_diffrn_radiation_monochromator graphite
_diffrn_radiation_source 'fine-focus sealed tube'
_diffrn_radiation_type MoK\a
_diffrn_radiation_wavelength 0.71073
_diffrn_reflns_av_R_equivalents 0.0694
_diffrn_reflns_av_sigmaI/netI 0.1668
_diffrn_reflns_limit_h_max 11
_diffrn_reflns_limit_h_min -11
_diffrn_reflns_limit_k_max 12
_diffrn_reflns_limit_k_min -13
_diffrn_reflns_limit_l_max 14
_diffrn_reflns_limit_l_min 0
_diffrn_reflns_number 11144
_diffrn_reflns_theta_full 23.25
_diffrn_reflns_theta_max 23.25
_diffrn_reflns_theta_min 1.79
_diffrn_standards_decay_% <1
_diffrn_standards_number '50 standard frames at start and end'
_exptl_absorpt_coefficient_mu 0.262
_exptl_absorpt_correction_T_max 0.928072
_exptl_absorpt_correction_T_min 0.617578
_exptl_absorpt_correction_type multi-scan
_exptl_absorpt_process_details 'Blessing,R., Acta Cryst. (1995) A51 33-38.'
_exptl_crystal_colour Orange
_exptl_crystal_density_diffrn 1.251
_exptl_crystal_density_method 'not measured'
_exptl_crystal_description needle
_exptl_crystal_F_000 585
_exptl_crystal_size_max 0.2
_exptl_crystal_size_mid 0.05
_exptl_crystal_size_min 0.05
_refine_diff_density_max 0.844
_refine_diff_density_min -1.261
_refine_diff_density_rms 0.097
_refine_ls_extinction_method none
_refine_ls_goodness_of_fit_ref 1.030
_refine_ls_hydrogen_treatment mixed
_refine_ls_matrix_type full
_refine_ls_number_parameters 340
_refine_ls_number_reflns 4164
_refine_ls_number_restraints 0
_refine_ls_restrained_S_all 1.030
_refine_ls_R_factor_all 0.1027
_refine_ls_R_factor_gt 0.0709
_refine_ls_shift/su_max 0.002
_refine_ls_shift/su_mean 0.000
_refine_ls_structure_factor_coef Fsqd
_refine_ls_weighting_details 'calc w=1/[\s^2^(Fo^2^)+(0.1000P)^2^+0.0000P] where P=(Fo^2^+2Fc^2^)/3'
_refine_ls_weighting_scheme calc
_refine_ls_wR_factor_gt 0.1612
_refine_ls_wR_factor_ref 0.1748
_reflns_number_gt 2958
_reflns_number_total 4164
_reflns_threshold_expression >2sigma(I)
_cod_data_source_file om000501t.cif
_cod_data_source_block sg248
_cod_depositor_comments
;
The following automatic conversions were performed:

'_symmetry_cell_setting' value 'Triclinic' changed to 'triclinic'
according to /home/saulius/struct/CIF-dictionaries/cif_core.dic
dictionary named 'cif_core.dic' version 2.4.2 from 2011-04-26.

Automatic conversion script
Id: cif_fix_values 1715 2011-07-08 13:25:40Z adriana 
;
_cod_original_cell_volume 1460.1(6)
_cod_original_sg_symbol_H-M P-1
_cod_database_code 4077580

loop_
_symmetry_equiv_pos_as_xyz
'x, y, z'
'-x, -y, -z'

loop_
_atom_site_label
_atom_site_type_symbol
_atom_site_fract_x
_atom_site_fract_y
_atom_site_fract_z
_atom_site_U_iso_or_equiv
_atom_site_adp_type
_atom_site_occupancy
_atom_site_symmetry_multiplicity
_atom_site_calc_flag
_atom_site_refinement_flags
Nb Nb 0.0000 0.0000 0.0000 0.0336(3) Uani 1 2 d S
N1 N 0.1036(4) -0.0727(5) -0.1537(4) 0.0532(14) Uani 1 1 d .
N2 N 0.0841(5) 0.1758(5) 0.0173(5) 0.0604(16) Uani 1 1 d .
N3 N 0.1747(4) 0.0070(5) 0.0889(4) 0.0467(13) Uani 1 1 d .
Li Li 0.3253(14) 0.3787(11) 0.6339(14) 0.086(4) Uani 1 1 d .
O1 O 0.2902(7) 0.4049(5) 0.5011(5) 0.112(2) Uani 1 1 d .
O2 O 0.1986(5) 0.2544(6) 0.6338(6) 0.101(2) Uani 1 1 d .
O3 O 0.4860(5) 0.3191(5) 0.6344(5) 0.0853(16) Uani 1 1 d .
O4 O 0.3162(8) 0.5253(5) 0.7713(6) 0.148(3) Uani 1 1 d .
C1 C 0.0752(6) -0.1658(7) -0.2661(6) 0.077(2) Uani 1 1 d .
H1A H -0.0034 -0.2173 -0.2929 0.093 Uiso 1 1 calc R
C2 C 0.1781(6) -0.1737(7) -0.3350(6) 0.0641(19) Uani 1 1 d .
H2A H 0.1818 -0.2288 -0.4151 0.077 Uiso 1 1 calc R
C3 C 0.2756(5) -0.0823(6) -0.2604(5) 0.0444(15) Uani 1 1 d .
H3A H 0.3583 -0.0656 -0.2809 0.053 Uiso 1 1 calc R
C4 C 0.2282(5) -0.0225(5) -0.1529(5) 0.0423(15) Uani 1 1 d .
C5 C 0.0382(7) 0.2865(7) 0.0472(9) 0.096(3) Uani 1 1 d .
H5A H -0.0458 0.3019 0.0668 0.115 Uiso 1 1 calc R
C6 C 0.1335(7) 0.3710(7) 0.0441(8) 0.090(3) Uani 1 1 d .
H6A H 0.1269 0.4535 0.0618 0.108 Uiso 1 1 calc R
C7 C 0.2426(6) 0.3104(6) 0.0096(6) 0.0553(17) Uani 1 1 d .
H7A H 0.3226 0.3441 -0.0019 0.066 Uiso 1 1 calc R
C8 C 0.2101(5) 0.1931(5) -0.0041(5) 0.0411(14) Uani 1 1 d .
C9 C 0.2059(6) -0.0190(6) 0.1795(6) 0.0540(17) Uani 1 1 d .
H9A H 0.1473 -0.0494 0.2181 0.065 Uiso 1 1 calc R
C10 C 0.3338(6) 0.0058(6) 0.2040(6) 0.0498(16) Uani 1 1 d .
H10A H 0.3787 -0.0051 0.2614 0.060 Uiso 1 1 calc R
C11 C 0.3880(5) 0.0508(5) 0.1285(5) 0.0389(14) Uani 1 1 d .
H11A H 0.4749 0.0770 0.1271 0.047 Uiso 1 1 calc R
C12 C 0.2899(5) 0.0490(5) 0.0582(5) 0.0368(14) Uani 1 1 d .
C13 C 0.2861(5) 0.0860(5) -0.0388(5) 0.0347(13) Uani 1 1 d .
H13A H 0.3745 0.1125 -0.0510 0.042 Uiso 1 1 calc R
C14 C 0.1864(19) 0.4725(16) 0.4963(13) 0.233(10) Uani 1 1 d .
H14A H 0.1064 0.4374 0.5143 0.279 Uiso 1 1 calc R
H14B H 0.2051 0.5596 0.5551 0.279 Uiso 1 1 calc R
C15 C 0.1734(12) 0.4636(10) 0.3816(11) 0.130(4) Uani 1 1 d .
H15A H 0.1938 0.5451 0.3845 0.157 Uiso 1 1 calc R
H15B H 0.0864 0.4289 0.3466 0.157 Uiso 1 1 calc R
C16 C 0.2669(11) 0.3795(14) 0.3135(11) 0.144(5) Uani 1 1 d .
H16A H 0.2222 0.3060 0.2467 0.173 Uiso 1 1 calc R
H16B H 0.3285 0.4219 0.2828 0.173 Uiso 1 1 calc R
C17 C 0.3301(15) 0.3447(13) 0.3866(11) 0.168(6) Uani 1 1 d .
H17A H 0.4225 0.3663 0.3872 0.202 Uiso 1 1 calc R
H17B H 0.3121 0.2549 0.3568 0.202 Uiso 1 1 calc R
C18 C 0.0663(11) 0.2504(17) 0.6120(18) 0.222(9) Uani 1 1 d .
H18A H 0.0444 0.2100 0.5270 0.266 Uiso 1 1 calc R
H18B H 0.0433 0.3346 0.6458 0.266 Uiso 1 1 calc R
C19 C -0.0026(10) 0.1817(17) 0.6651(16) 0.220(9) Uani 1 1 d .
H19A H -0.0439 0.2378 0.7341 0.264 Uiso 1 1 calc R
H19B H -0.0688 0.1196 0.6087 0.264 Uiso 1 1 calc R
C20 C 0.0835(8) 0.1251(11) 0.6977(10) 0.126(4) Uani 1 1 d .
H20A H 0.0607 0.0350 0.6562 0.152 Uiso 1 1 calc R
H20B H 0.0835 0.1522 0.7825 0.152 Uiso 1 1 calc R
C21 C 0.2112(7) 0.1606(8) 0.6665(9) 0.092(3) Uani 1 1 d .
H21A H 0.2733 0.1911 0.7340 0.111 Uiso 1 1 calc R
H21B H 0.2405 0.0890 0.6010 0.111 Uiso 1 1 calc R
C22 C 0.5269(8) 0.2160(8) 0.5337(7) 0.088(3) Uani 1 1 d .
H22A H 0.5735 0.2443 0.4827 0.106 Uiso 1 1 calc R
H22B H 0.4535 0.1557 0.4878 0.106 Uiso 1 1 calc R
C23 C 0.6135(10) 0.1594(9) 0.5851(8) 0.102(3) Uani 1 1 d .
H23A H 0.5651 0.0921 0.5953 0.123 Uiso 1 1 calc R
H23B H 0.6827 0.1265 0.5336 0.123 Uiso 1 1 calc R
C24 C 0.6650(11) 0.2609(10) 0.6995(10) 0.119(3) Uani 1 1 d .
H24A H 0.7419 0.3083 0.6908 0.143 Uiso 1 1 calc R
H24B H 0.6856 0.2295 0.7547 0.143 Uiso 1 1 calc R
C25 C 0.5574(9) 0.3392(9) 0.7405(8) 0.109(3) Uani 1 1 d .
H25A H 0.5025 0.3139 0.7892 0.130 Uiso 1 1 calc R
H25B H 0.5913 0.4268 0.7868 0.130 Uiso 1 1 calc R
C26 C 0.2480(15) 0.5210(10) 0.8660(11) 0.157(6) Uani 1 1 d .
H26A H 0.2614 0.4476 0.8747 0.188 Uiso 1 1 calc R
H26B H 0.1562 0.5208 0.8539 0.188 Uiso 1 1 calc R
C27 C 0.3045(11) 0.6360(12) 0.9697(9) 0.121(4) Uani 1 1 d .
H27A H 0.3792 0.6220 1.0055 0.145 Uiso 1 1 calc R
H27B H 0.2419 0.6683 1.0291 0.145 Uiso 1 1 calc R
C28 C 0.3422(10) 0.7233(9) 0.9178(10) 0.118(4) Uani 1 1 d .
H28A H 0.2742 0.7740 0.9250 0.141 Uiso 1 1 calc R
H28B H 0.4205 0.7783 0.9589 0.141 Uiso 1 1 calc R
C29 C 0.3610(16) 0.6522(9) 0.8039(12) 0.189(7) Uani 1 1 d .
H29A H 0.4522 0.6611 0.7910 0.226 Uiso 1 1 calc R
H29B H 0.3150 0.6791 0.7548 0.226 Uiso 1 1 calc R

loop_
_atom_site_aniso_label
_atom_site_aniso_U_11
_atom_site_aniso_U_22
_atom_site_aniso_U_33
_atom_site_aniso_U_23
_atom_site_aniso_U_13
_atom_site_aniso_U_12
Nb 0.0319(5) 0.0254(5) 0.0431(6) 0.0163(4) 0.0032(4) -0.0003(3)
N1 0.040(3) 0.065(4) 0.034(3) 0.009(3) -0.005(2) -0.013(3)
N2 0.052(3) 0.047(3) 0.104(5) 0.050(4) 0.028(3) 0.018(3)
N3 0.034(3) 0.054(3) 0.059(4) 0.035(3) 0.001(2) -0.003(2)
Li 0.113(10) 0.038(7) 0.107(11) 0.031(8) 0.050(9) 0.023(7)
O1 0.202(7) 0.067(4) 0.083(5) 0.039(4) 0.075(4) 0.055(4)
O2 0.066(3) 0.125(5) 0.163(6) 0.113(5) 0.003(4) 0.003(3)
O3 0.086(4) 0.067(4) 0.068(4) 0.000(3) 0.016(3) 0.014(3)
O4 0.309(10) 0.042(3) 0.105(5) 0.036(4) 0.129(6) 0.056(5)
C1 0.050(4) 0.092(6) 0.043(5) -0.001(4) 0.007(4) -0.027(4)
C2 0.056(4) 0.065(5) 0.043(4) 0.004(4) 0.003(3) -0.002(3)
C3 0.039(3) 0.047(4) 0.042(4) 0.016(3) 0.007(3) 0.004(3)
C4 0.036(3) 0.044(4) 0.046(4) 0.020(3) 0.006(3) 0.006(3)
C5 0.077(5) 0.066(5) 0.190(10) 0.089(7) 0.062(6) 0.039(4)
C6 0.089(6) 0.052(5) 0.157(9) 0.068(6) 0.054(6) 0.027(4)
C7 0.054(4) 0.043(4) 0.078(5) 0.036(4) 0.021(4) 0.005(3)
C8 0.042(3) 0.034(3) 0.051(4) 0.023(3) 0.011(3) 0.006(3)
C9 0.048(4) 0.073(5) 0.057(4) 0.046(4) 0.000(3) -0.003(3)
C10 0.052(4) 0.052(4) 0.048(4) 0.026(4) -0.006(3) 0.007(3)
C11 0.033(3) 0.034(3) 0.044(4) 0.016(3) 0.000(3) -0.003(2)
C12 0.028(3) 0.030(3) 0.044(4) 0.011(3) 0.001(3) 0.002(2)
C13 0.030(3) 0.034(3) 0.037(4) 0.015(3) 0.008(2) -0.003(2)
C14 0.41(3) 0.222(18) 0.149(13) 0.117(13) 0.118(15) 0.226(19)
C15 0.182(11) 0.078(7) 0.111(9) 0.027(7) 0.037(9) 0.007(7)
C16 0.123(9) 0.172(13) 0.084(9) 0.009(9) 0.035(7) 0.030(8)
C17 0.256(16) 0.169(13) 0.094(10) 0.049(10) 0.074(11) 0.133(13)
C18 0.104(9) 0.31(2) 0.41(3) 0.30(2) -0.021(12) -0.012(11)
C19 0.066(7) 0.37(2) 0.41(2) 0.35(2) 0.015(10) 0.013(10)
C20 0.068(6) 0.188(11) 0.190(11) 0.152(10) -0.009(6) -0.013(6)
C21 0.078(5) 0.082(6) 0.143(8) 0.075(6) 0.017(5) 0.007(4)
C22 0.103(6) 0.072(6) 0.068(6) 0.011(5) 0.031(5) 0.022(5)
C23 0.141(8) 0.085(7) 0.083(7) 0.037(6) 0.015(6) 0.030(6)
C24 0.134(9) 0.100(8) 0.123(10) 0.053(8) -0.001(8) 0.009(7)
C25 0.107(7) 0.092(7) 0.075(7) -0.004(6) 0.009(6) 0.002(6)
C26 0.302(17) 0.076(7) 0.116(10) 0.054(8) 0.113(11) 0.060(9)
C27 0.149(9) 0.143(11) 0.077(7) 0.057(8) -0.009(6) 0.011(8)
C28 0.122(8) 0.066(6) 0.120(9) 0.011(7) 0.020(7) -0.021(5)
C29 0.40(2) 0.040(6) 0.132(11) 0.042(7) 0.117(13) 0.033(9)

loop_
_atom_type_symbol
_atom_type_description
_atom_type_scat_dispersion_real
_atom_type_scat_dispersion_imag
_atom_type_scat_source
C C 0.0033 0.0016 'International Tables Vol C Tables 4.2.6.8 and 6.1.1.4'
H H 0.0000 0.0000 'International Tables Vol C Tables 4.2.6.8 and 6.1.1.4'
N N 0.0061 0.0033 'International Tables Vol C Tables 4.2.6.8 and 6.1.1.4'
O O 0.0106 0.0060 'International Tables Vol C Tables 4.2.6.8 and 6.1.1.4'
Li Li -0.0003 0.0001 'International Tables Vol C Tables 4.2.6.8 and 6.1.1.4'
Nb Nb -2.0727 0.6215 'International Tables Vol C Tables 4.2.6.8 and 6.1.1.4'

loop_
_geom_angle_atom_site_label_1
_geom_angle_atom_site_label_2
_geom_angle_atom_site_label_3
_geom_angle
_geom_angle_site_symmetry_1
_geom_angle_site_symmetry_3
N1 Nb N1 180.0(3) 2 .
N1 Nb N3 84.51(18) 2 2
N1 Nb N3 95.49(18) . 2
N1 Nb N3 95.49(18) 2 .
N1 Nb N3 84.51(18) . .
N3 Nb N3 180.0(3) 2 .
N1 Nb N2 95.9(2) 2 .
N1 Nb N2 84.1(2) . .
N3 Nb N2 96.03(18) 2 .
N3 Nb N2 83.97(18) . .
N1 Nb N2 84.1(2) 2 2
N1 Nb N2 95.9(2) . 2
N3 Nb N2 83.97(18) 2 2
N3 Nb N2 96.03(18) . 2
N2 Nb N2 180.0(3) . 2
C1 N1 C4 105.3(5) . .
C1 N1 Nb 134.1(4) . .
C4 N1 Nb 120.6(4) . .
C8 N2 C5 106.1(5) . .
C8 N2 Nb 120.2(4) . .
C5 N2 Nb 133.7(4) . .
C9 N3 C12 105.9(4) . .
C9 N3 Nb 134.5(4) . .
C12 N3 Nb 119.5(4) . .
O4 Li O2 108.2(7) . .
O4 Li O1 109.0(7) . .
O2 Li O1 109.2(8) . .
O4 Li O3 110.4(9) . .
O2 Li O3 105.4(6) . .
O1 Li O3 114.4(7) . .
C17 O1 C14 106.8(9) . .
C17 O1 Li 129.3(8) . .
C14 O1 Li 122.3(8) . .
C21 O2 C18 106.4(7) . .
C21 O2 Li 129.5(7) . .
C18 O2 Li 123.7(8) . .
C22 O3 C25 109.7(6) . .
C22 O3 Li 123.0(7) . .
C25 O3 Li 124.0(7) . .
C29 O4 C26 108.1(7) . .
C29 O4 Li 132.5(7) . .
C26 O4 Li 119.3(7) . .
N1 C1 C2 110.8(6) . .
C1 C2 C3 105.9(6) . .
C4 C3 C2 107.3(5) . .
C3 C4 N1 110.8(5) . .
C3 C4 C13 131.8(5) . .
N1 C4 C13 117.4(5) . .
C6 C5 N2 109.9(6) . .
C5 C6 C7 106.8(6) . .
C8 C7 C6 106.9(5) . .
C7 C8 N2 110.3(5) . .
C7 C8 C13 131.6(5) . .
N2 C8 C13 118.1(4) . .
C10 C9 N3 109.5(5) . .
C9 C10 C11 108.2(5) . .
C12 C11 C10 106.5(5) . .
C11 C12 N3 109.8(5) . .
C11 C12 C13 132.0(5) . .
N3 C12 C13 118.2(4) . .
C12 C13 C8 109.8(5) . .
C12 C13 C4 110.6(4) . .
C8 C13 C4 110.2(4) . .
C15 C14 O1 109.4(11) . .
C14 C15 C16 104.3(12) . .
C17 C16 C15 109.2(10) . .
C16 C17 O1 110.0(10) . .
O2 C18 C19 108.3(9) . .
C20 C19 C18 107.9(9) . .
C19 C20 C21 107.5(8) . .
O2 C21 C20 107.0(7) . .
O3 C22 C23 104.9(7) . .
C24 C23 C22 105.4(8) . .
C23 C24 C25 103.3(9) . .
O3 C25 C24 106.0(8) . .
O4 C26 C27 103.0(10) . .
C26 C27 C28 102.9(8) . .
C29 C28 C27 106.7(9) . .
C28 C29 O4 109.8(8) . .

loop_
_geom_bond_atom_site_label_1
_geom_bond_atom_site_label_2
_geom_bond_distance
_geom_bond_site_symmetry_2
Nb N1 2.123(5) 2
Nb N1 2.123(5) .
Nb N3 2.135(4) 2
Nb N3 2.135(4) .
Nb N2 2.144(5) .
Nb N2 2.144(5) 2
N1 C1 1.371(8) .
N1 C4 1.386(7) .
N2 C8 1.372(7) .
N2 C5 1.378(8) .
N3 C9 1.384(7) .
N3 C12 1.395(7) .
Li O4 1.866(15) .
Li O2 1.908(14) .
Li O1 1.911(17) .
Li O3 1.924(15) .
O1 C17 1.400(11) .
O1 C14 1.464(14) .
O2 C21 1.409(9) .
O2 C18 1.415(12) .
O3 C22 1.444(8) .
O3 C25 1.454(10) .
O4 C29 1.432(10) .
O4 C26 1.432(10) .
C1 C2 1.387(9) .
C2 C3 1.406(8) .
C3 C4 1.360(8) .
C4 C13 1.518(8) .
C5 C6 1.373(10) .
C6 C7 1.405(9) .
C7 C8 1.367(8) .
C8 C13 1.508(7) .
C9 C10 1.352(8) .
C10 C11 1.409(8) .
C11 C12 1.361(7) .
C12 C13 1.506(8) .
C14 C15 1.426(15) .
C15 C16 1.489(14) .
C16 C17 1.388(15) .
C18 C19 1.444(14) .
C19 C20 1.373(12) .
C20 C21 1.482(10) .
C22 C23 1.518(11) .
C23 C24 1.470(13) .
C24 C25 1.510(13) .
C26 C27 1.482(14) .
C27 C28 1.515(13) .
C28 C29 1.344(13) .
